data_4129274
loop_
_publ_author_name
'Hofbeck, Thomas'
'Monkowius, Uwe'
'Yersin, Hartmut'

_publ_section_title
;
 Highly efficient luminescence of Cu(I) compounds: thermally activated
 delayed fluorescence combined with short-lived phosphorescence.
;
_journal_issue 1
_journal_name_full 'Journal of the American Chemical Society'
_journal_page_first 399
_journal_page_last 404
_journal_paper_doi 10.1021/ja5109672
_journal_volume 137
_journal_year 2015
_chemical_compound_source 'see text'
_chemical_formula_moiety 'C37 H34 Br2 Cl2 Cu2 N2 P2'
_chemical_formula_sum 'C37 H34 Br2 Cl2 Cu2 N2 P2'
_chemical_formula_weight 926.40
_space_group_IT_number 179
_space_group_name_Hall 'P 65 2 (0 0 1)'
_space_group_name_H-M_alt 'P 65 2 2'
_symmetry_cell_setting hexagonal
_symmetry_Int_Tables_number 179
_symmetry_space_group_name_Hall 'P 65 2 (0 0 1)'
_symmetry_space_group_name_H-M 'P 65 2 2'
_atom_sites_solution_hydrogens geom
_atom_sites_solution_primary direct
_atom_sites_solution_secondary difmap
_cell_angle_alpha 90
_cell_angle_beta 90
_cell_angle_gamma 120
_cell_formula_units_Z 6
_cell_length_a 9.9441(2)
_cell_length_b 9.9441(2)
_cell_length_c 64.3730(15)
_cell_measurement_reflns_used 11551
_cell_measurement_temperature 293
_cell_measurement_theta_max 75.2293
_cell_measurement_theta_min 3.4300
_cell_volume 5512.7(2)
_computing_cell_refinement
;
CrysAlisPro, Oxford Diffraction Ltd.,
Version 1.171.34.44 (release 25-10-2010 CrysAlis171 .NET)
;
_computing_data_collection
;
CrysAlisPro, Oxford Diffraction Ltd.,
Version 1.171.34.44 (release 25-10-2010 CrysAlis171 .NET)
;
_computing_data_reduction
;
CrysAlisPro, Oxford Diffraction Ltd.,
Version 1.171.34.44 (release 25-10-2010 CrysAlis171 .NET)
;
_computing_molecular_graphics 'PLATON (Spek, 1990)'
_computing_publication_material 'PLATON (Spek, 2003)'
_computing_structure_refinement 'SHELXL-97 (Sheldrick, 2008)'
_computing_structure_solution 'SIR-97 (Altomare, 1999)'
_diffrn_ambient_temperature 293
_diffrn_detector_area_resol_mean 10.3546
_diffrn_measured_fraction_theta_full 0.998
_diffrn_measured_fraction_theta_max 0.998
_diffrn_measurement_device_type 'SuperNova, Single source at offset), Atlas'
_diffrn_measurement_method '\w scans'
_diffrn_radiation_monochromator mirror
_diffrn_radiation_probe x-ray
_diffrn_radiation_source 'SuperNova (Cu) X-ray Source'
_diffrn_radiation_type CuK\a
_diffrn_radiation_wavelength 1.54184
_diffrn_reflns_av_R_equivalents 0.0703
_diffrn_reflns_av_sigmaI/netI 0.0334
_diffrn_reflns_limit_h_max 11
_diffrn_reflns_limit_h_min -12
_diffrn_reflns_limit_k_max 10
_diffrn_reflns_limit_k_min -10
_diffrn_reflns_limit_l_max 79
_diffrn_reflns_limit_l_min -79
_diffrn_reflns_number 26270
_diffrn_reflns_reduction_process
;
;
_diffrn_reflns_theta_full 75.41
_diffrn_reflns_theta_max 75.41
_diffrn_reflns_theta_min 4.12
_exptl_absorpt_coefficient_mu 6.364
_exptl_absorpt_correction_T_max 0.821
_exptl_absorpt_correction_T_min 0.656
_exptl_absorpt_correction_type analytical
_exptl_absorpt_process_details
;
CrysAlisPro, Oxford Diffraction Ltd.,
Version 1.171.33.55 (release 05-01-2010 CrysAlis171 .NET)
Analytical numeric absorption correction using a multifaceted crystal
model based on expressions derived by R.C. Clark & J.S. Reid.
(Clark, R. C. & Reid, J. S. (1995). Acta Cryst. A51, 887-897)
;
_exptl_crystal_colour 'colourless to faint blue'
_exptl_crystal_density_diffrn 1.674
_exptl_crystal_density_method 'Not Measured'
_exptl_crystal_description prism
_exptl_crystal_F_000 2772
_exptl_crystal_size_max 0.1312
_exptl_crystal_size_mid 0.0644
_exptl_crystal_size_min 0.0457
_refine_diff_density_max 0.473
_refine_diff_density_min -0.547
_refine_diff_density_rms 0.097
_refine_ls_abs_structure_details 'Flack H.D. (1983), Acta Cryst. A39, 876-881'
_refine_ls_abs_structure_Flack 0.00(3)
_refine_ls_extinction_method none
_refine_ls_goodness_of_fit_ref 1.059
_refine_ls_hydrogen_treatment mixed
_refine_ls_matrix_type full
_refine_ls_number_parameters 216
_refine_ls_number_reflns 3803
_refine_ls_number_restraints 0
_refine_ls_restrained_S_all 1.059
_refine_ls_R_factor_all 0.0486
_refine_ls_R_factor_gt 0.0468
_refine_ls_shift/su_max 0.000
_refine_ls_shift/su_mean 0.000
_refine_ls_structure_factor_coef Fsqd
_refine_ls_weighting_details 'calc w=1/[\s^2^(Fo^2^)+(0.0586P)^2^+11.7667P] where P=(Fo^2^+2Fc^2^)/3'
_refine_ls_weighting_scheme calc
_refine_ls_wR_factor_gt 0.1054
_refine_ls_wR_factor_ref 0.1064
_reflns_number_gt 3650
_reflns_number_total 3803
_reflns_threshold_expression I>2\s(I)
_cod_data_source_file 2_bromide.cif
_cod_data_source_block k105
_cod_depositor_comments
;
The following automatic conversions were performed:

data item '_symmetry_cell_setting' value 'Hexagonal' was changed to
'hexagonal' in accordance with the
/home/saulius/struct/COD-crude-data/automatic-downloads/DataCite-retrospective/ACS/depositions/lib/dictionaries/cif_core.dic
dictionary named 'cif_core.dic' version 2.4.2 last updated on
2011-04-26.

Automatic conversion script
Id: cif_fix_values 6909 2019-04-08 15:41:33Z antanas 
;
_cod_original_sg_symbol_Hall 'P 65 2 ( 0 0 1)'
_cod_database_code 4129274

loop_
_symmetry_equiv_pos_site_id
_symmetry_equiv_pos_as_xyz
1 x,y,z
2 x-y,x,5/6+z
3 -y,x-y,2/3+z
4 -x,-y,1/2+z
5 -x+y,-x,1/3+z
6 y,-x+y,1/6+z
7 -y,-x,1/6-z
8 x-y,-y,-z
9 x,x-y,5/6-z
10 y,x,2/3-z
11 -x+y,y,1/2-z
12 -x,-x+y,1/3-z

loop_
_atom_site_aniso_label
_atom_site_aniso_U_11
_atom_site_aniso_U_22
_atom_site_aniso_U_33
_atom_site_aniso_U_23
_atom_site_aniso_U_13
_atom_site_aniso_U_12
Br1 0.0176(2) 0.0157(2) 0.0331(2) 0.0036(2) 0.0055(2) 0.0081(2)
Cu1 0.0169(3) 0.0127(3) 0.0180(3) -0.0002(2) 0.0016(2) 0.0071(2)
P1 0.0139(5) 0.0134(5) 0.0160(4) -0.0013(3) -0.0004(3) 0.0084(4)
N1 0.0123(15) 0.0102(15) 0.0198(14) 0.0003(11) -0.0006(12) 0.0052(13)
C1 0.0145(18) 0.0109(17) 0.0196(16) -0.0007(13) 0.0003(14) 0.0052(15)
C2 0.018(2) 0.0174(19) 0.0241(18) -0.0021(15) -0.0023(15) 0.0082(17)
C3 0.019(2) 0.0147(19) 0.034(2) -0.0027(16) -0.0085(16) 0.0081(17)
C4 0.024(2) 0.0160(19) 0.0276(19) -0.0017(16) -0.0113(17) 0.0076(17)
C5 0.024(2) 0.0115(17) 0.0177(16) 0.0010(14) -0.0044(15) 0.0045(16)
C6 0.036(3) 0.027(2) 0.0166(16) 0.0013(16) -0.0014(17) 0.015(2)
C7 0.0186(19) 0.021(2) 0.0181(16) -0.0005(14) 0.0005(14) 0.0142(17)
C8 0.022(2) 0.028(2) 0.0220(18) 0.0021(17) -0.0003(15) 0.0114(19)
C9 0.023(2) 0.039(3) 0.034(2) 0.011(2) 0.0062(18) 0.014(2)
C10 0.037(3) 0.044(3) 0.0232(19) 0.008(2) 0.0119(18) 0.028(2)
C11 0.044(3) 0.026(2) 0.0195(17) 0.0006(16) 0.0005(19) 0.021(2)
C12 0.030(2) 0.019(2) 0.0223(18) 0.0002(16) -0.0004(16) 0.0147(19)
C13 0.0184(19) 0.0135(18) 0.0142(15) -0.0002(13) 0.0000(14) 0.0089(16)
C14 0.0132(19) 0.020(2) 0.0278(19) -0.0060(16) -0.0017(15) 0.0088(17)
C15 0.020(2) 0.020(2) 0.0223(17) -0.0023(15) -0.0027(15) 0.0134(17)
C16 0.017(2) 0.0134(19) 0.034(2) -0.0024(16) -0.0036(16) 0.0070(17)
C17 0.017(2) 0.017(2) 0.064(3) -0.001(2) -0.001(2) 0.0082(19)
C18 0.020(2) 0.0156(19) 0.042(2) -0.0012(17) -0.0013(18) 0.0121(18)
Cl1 0.0768(13) 0.0553(10) 0.0503(8) 0.0102(7) 0.0106(8) 0.0304(10)
C19 0.057(4) 0.064(6) 0.039(4) -0.012(4) -0.0062(19) 0.032(3)

loop_
_atom_site_label
_atom_site_type_symbol
_atom_site_thermal_displace_type
_atom_site_fract_x
_atom_site_fract_y
_atom_site_fract_z
_atom_site_occupancy
_atom_site_U_iso_or_equiv
_atom_site_calc_flag
_atom_site_refinement_flags
Br1 Br Uani -0.10229(5) -0.15462(5) -0.05154(1) 1.000 0.0222(1) . .
Cu1 Cu Uani 0.14516(7) 0.02975(7) -0.06371(1) 1.000 0.0160(2) . .
P1 P Uani 0.24026(11) -0.04349(12) -0.10495(1) 1.000 0.0137(3) . .
N1 N Uani 0.3178(4) -0.0286(4) -0.06514(5) 1.000 0.0143(8) . .
C1 C Uani 0.3702(4) -0.0385(4) -0.08417(6) 1.000 0.0155(10) . .
C2 C Uani 0.4988(5) -0.0558(5) -0.08682(6) 1.000 0.0201(11) . .
C3 C Uani 0.5734(5) -0.0671(5) -0.06941(7) 1.000 0.0227(11) . .
C4 C Uani 0.5160(5) -0.0633(5) -0.04987(7) 1.000 0.0236(11) . .
C5 C Uani 0.3888(5) -0.0427(5) -0.04823(6) 1.000 0.0197(10) . .
C6 C Uani 0.3232(6) -0.0356(6) -0.02736(6) 1.000 0.0269(13) . .
C7 C Uani 0.3577(5) 0.0127(5) -0.12842(6) 1.000 0.0173(11) . .
C8 C Uani 0.5092(5) 0.1389(6) -0.12840(6) 1.000 0.0245(11) . .
C9 C Uani 0.5905(6) 0.1919(6) -0.14682(7) 1.000 0.0327(14) . .
C10 C Uani 0.5230(6) 0.1234(6) -0.16538(7) 1.000 0.0313(15) . .
C11 C Uani 0.3706(6) 0.0002(6) -0.16574(7) 1.000 0.0283(13) . .
C12 C Uani 0.2879(6) -0.0565(5) -0.14739(6) 1.000 0.0227(11) . .
C13 C Uani 0.1092(5) -0.2532(4) -0.10765(5) 1.000 0.0150(10) . .
C14 C Uani 0.1659(5) -0.3548(5) -0.10960(6) 1.000 0.0201(11) . .
C15 C Uani 0.0640(5) -0.5128(5) -0.11099(6) 1.000 0.0193(11) . .
C16 C Uani -0.0939(5) -0.5696(5) -0.11037(6) 1.000 0.0217(11) . .
C17 C Uani -0.1501(6) -0.4681(5) -0.10855(9) 1.000 0.0328(14) . .
C18 C Uani -0.0486(6) -0.3083(5) -0.10700(7) 1.000 0.0244(11) . .
Cl1 Cl Uani -0.1801(2) 0.1661(2) -0.00335(2) 1.000 0.0620(6) . .
C19 C Uani -0.1625(11) 0.00000 0.00000 1.000 0.053(3) . .
H2 H Uiso 0.53420 -0.05980 -0.10010 1.000 0.0240 calc R
H3 H Uiso 0.66110 -0.07710 -0.07070 1.000 0.0270 calc R
H4 H Uiso 0.56280 -0.07460 -0.03800 1.000 0.0280 calc R
H6A H Uiso 0.21720 -0.11790 -0.02640 1.000 0.0320 calc R
H6B H Uiso 0.32770 0.06260 -0.02590 1.000 0.0320 calc R
H6C H Uiso 0.38310 -0.04710 -0.01650 1.000 0.0320 calc R
H8 H Uiso 0.55550 0.18740 -0.11600 1.000 0.0300 calc R
H9 H Uiso 0.69190 0.27490 -0.14660 1.000 0.0400 calc R
H10 H Uiso 0.57890 0.15910 -0.17770 1.000 0.0380 calc R
H11 H Uiso 0.32410 -0.04430 -0.17840 1.000 0.0340 calc R
H12 H Uiso 0.18680 -0.13990 -0.14770 1.000 0.0270 calc R
H14 H Uiso 0.27250 -0.31660 -0.11000 1.000 0.0240 calc R
H15 H Uiso 0.10210 -0.58090 -0.11230 1.000 0.0230 calc R
H16 H Uiso -0.16240 -0.67600 -0.11120 1.000 0.0260 calc R
H17 H Uiso -0.25670 -0.50660 -0.10840 1.000 0.0390 calc R
H18 H Uiso -0.08660 -0.24030 -0.10560 1.000 0.0290 calc R
H19 H Uiso -0.105(9) 0.013(9) 0.0126(11) 1.000 0.0630 . .

loop_
_atom_type_symbol
_atom_type_description
_atom_type_scat_dispersion_real
_atom_type_scat_dispersion_imag
_atom_type_scat_source
P P 0.2955 0.4335 'International Tables Vol C Tables 4.2.6.8 and 6.1.1.4'
N N 0.0311 0.0180 'International Tables Vol C Tables 4.2.6.8 and 6.1.1.4'
Cu Cu -1.9646 0.5888 'International Tables Vol C Tables 4.2.6.8 and 6.1.1.4'
Cl Cl 0.3639 0.7018 'International Tables Vol C Tables 4.2.6.8 and 6.1.1.4'
Br Br -0.6763 1.2805 'International Tables Vol C Tables 4.2.6.8 and 6.1.1.4'
H H 0.0000 0.0000 'International Tables Vol C Tables 4.2.6.8 and 6.1.1.4'
C C 0.0181 0.0091 'International Tables Vol C Tables 4.2.6.8 and 6.1.1.4'

loop_
_geom_angle_atom_site_label_1
_geom_angle_atom_site_label_2
_geom_angle_atom_site_label_3
_geom_angle
_geom_angle_site_symmetry_1
_geom_angle_site_symmetry_3
_geom_angle_publ_flag
Br1 Cu1 N1 119.19(10) . . yes
Br1 Cu1 P1 123.66(5) . 9_554 yes
P1 Cu1 N1 112.41(11) 9_554 . yes
C1 P1 C7 105.1(2) . . yes
C1 P1 C13 100.92(18) . . yes
Cu1 P1 C1 118.85(13) 9_554 . yes
C7 P1 C13 104.65(19) . . yes
Cu1 P1 C7 105.47(16) 9_554 . yes
Cu1 P1 C13 120.20(18) 9_554 . yes
Cu1 N1 C1 117.6(3) . . yes
Cu1 N1 C5 123.1(3) . . yes
C1 N1 C5 119.0(4) . . yes
P1 C1 N1 111.6(3) . . yes
P1 C1 C2 125.9(3) . . yes
N1 C1 C2 122.3(4) . . yes
C1 C2 C3 118.6(4) . . no
C2 C3 C4 119.2(5) . . no
C3 C4 C5 119.5(4) . . no
N1 C5 C4 121.4(4) . . yes
N1 C5 C6 117.0(5) . . yes
C4 C5 C6 121.6(4) . . no
P1 C7 C8 120.9(3) . . yes
P1 C7 C12 119.2(4) . . yes
C8 C7 C12 119.2(4) . . no
C7 C8 C9 120.3(4) . . no
C8 C9 C10 120.6(5) . . no
C9 C10 C11 119.9(5) . . no
C10 C11 C12 120.4(4) . . no
C7 C12 C11 119.6(5) . . no
P1 C13 C14 121.4(4) . . yes
P1 C13 C18 118.0(3) . . yes
C14 C13 C18 120.6(4) . . no
C13 C14 C15 120.0(5) . . no
C14 C15 C16 120.1(5) . . no
C15 C16 C17 119.8(4) . . no
C16 C17 C18 120.7(6) . . no
C13 C18 C17 118.8(5) . . no
C1 C2 H2 121.00 . . no
C3 C2 H2 121.00 . . no
C2 C3 H3 121.00 . . no
C4 C3 H3 120.00 . . no
C3 C4 H4 120.00 . . no
C5 C4 H4 120.00 . . no
C5 C6 H6A 109.00 . . no
C5 C6 H6B 109.00 . . no
C5 C6 H6C 109.00 . . no
H6A C6 H6B 110.00 . . no
H6A C6 H6C 109.00 . . no
H6B C6 H6C 109.00 . . no
C7 C8 H8 120.00 . . no
C9 C8 H8 120.00 . . no
C8 C9 H9 120.00 . . no
C10 C9 H9 120.00 . . no
C9 C10 H10 120.00 . . no
C11 C10 H10 120.00 . . no
C10 C11 H11 120.00 . . no
C12 C11 H11 120.00 . . no
C7 C12 H12 120.00 . . no
C11 C12 H12 120.00 . . no
C13 C14 H14 120.00 . . no
C15 C14 H14 120.00 . . no
C14 C15 H15 120.00 . . no
C16 C15 H15 120.00 . . no
C15 C16 H16 120.00 . . no
C17 C16 H16 120.00 . . no
C16 C17 H17 120.00 . . no
C18 C17 H17 120.00 . . no
C13 C18 H18 121.00 . . no
C17 C18 H18 121.00 . . no
Cl1 C19 Cl1 110.6(6) . 8_555 yes
Cl1 C19 H19 108(5) . . no
Cl1 C19 H19 107(5) . 8_555 no
Cl1 C19 H19 107(5) 8_555 . no
H19 C19 H19 117(9) . 8_555 no
Cl1 C19 H19 108(5) 8_555 8_555 no

loop_
_geom_bond_atom_site_label_1
_geom_bond_atom_site_label_2
_geom_bond_distance
_geom_bond_site_symmetry_2
_geom_bond_publ_flag
Br1 Cu1 2.3491(8) . yes
Cu1 N1 2.071(4) . yes
Cu1 P1 2.2140(15) 9_554 yes
Cl1 C19 1.759(7) . yes
P1 C7 1.818(4) . yes
P1 C13 1.833(4) . yes
P1 C1 1.843(4) . yes
N1 C1 1.354(5) . yes
N1 C5 1.342(6) . yes
C1 C2 1.384(7) . no
C2 C3 1.379(7) . no
C3 C4 1.390(7) . no
C4 C5 1.383(8) . no
C5 C6 1.511(6) . no
C7 C12 1.403(6) . no
C7 C8 1.398(7) . no
C8 C9 1.383(7) . no
C9 C10 1.373(7) . no
C10 C11 1.393(8) . no
C11 C12 1.388(7) . no
C13 C18 1.380(8) . no
C13 C14 1.387(7) . no
C14 C15 1.383(6) . no
C15 C16 1.378(8) . no
C16 C17 1.382(8) . no
C17 C18 1.396(6) . no
C2 H2 0.9300 . no
C3 H3 0.9300 . no
C4 H4 0.9300 . no
C6 H6B 0.9600 . no
C6 H6C 0.9600 . no
C6 H6A 0.9600 . no
C8 H8 0.9300 . no
C9 H9 0.9300 . no
C10 H10 0.9300 . no
C11 H11 0.9300 . no
C12 H12 0.9300 . no
C14 H14 0.9300 . no
C15 H15 0.9300 . no
C16 H16 0.9300 . no
C17 H17 0.9300 . no
C18 H18 0.9300 . no
C19 H19 0.96(8) . no
C19 H19 0.96(10) 8_555 no

loop_
_geom_contact_atom_site_label_1
_geom_contact_atom_site_label_2
_geom_contact_distance
_geom_contact_site_symmetry_2
_geom_contact_publ_flag
Br1 C16 3.731(6) 9_544 no
Br1 H3 3.0800 1_455 no
Br1 H19 2.92(8) 8_555 no
Br1 H15 3.1700 9_544 no
Br1 H16 3.0600 9_544 no
Br1 H18 3.0500 9_554 no
Cl1 H4 3.0900 8_455 no
N1 H15 2.6700 9_544 no
C2 C8 3.275(6) . no
C2 C14 3.480(7) . no
C2 C3 3.516(8) 9_544 no
C3 C3 3.416(7) 9_544 no
C3 C2 3.516(7) 9_544 no
C3 C18 3.587(8) 9_654 no
C3 C17 3.496(8) 9_654 no
C5 C15 3.572(8) 9_544 no
C6 C6 3.576(6) 8_555 no
C6 C8 3.569(9) 9_554 no
C8 C6 3.569(9) 9_554 no
C8 C2 3.275(6) . no
C12 C14 3.548(6) . no
C14 C12 3.548(6) . no
C14 C2 3.480(7) . no
C14 C15 3.585(6) 9_544 no
C15 C14 3.585(6) 9_544 no
C15 C5 3.572(8) 9_544 no
C16 C17 3.500(7) 9_544 no
C16 C16 3.510(6) 9_544 no
C16 Br1 3.731(5) 9_544 no
C17 C16 3.500(7) 9_544 no
C17 C3 3.496(9) 9_444 no
C18 C3 3.587(9) 9_444 no
C1 H14 2.9400 . no
C1 H8 2.9200 . no
C2 H8 2.8900 . no
C2 H14 2.8600 . no
C3 H3 3.0200 9_544 no
C3 H17 2.8200 9_654 no
C3 H18 3.0200 9_654 no
C4 H17 2.8400 9_654 no
C5 H15 2.8200 9_544 no
C6 H6C 2.9800 8_555 no
C6 H15 3.0900 9_544 no
C7 H2 2.8600 . no
C7 H6B 2.7900 9_554 no
C8 H16 3.0400 1_665 no
C8 H6B 2.7800 9_554 no
C8 H2 2.7900 . no
C9 H6B 3.0700 9_554 no
C10 H6A 3.0500 2_554 no
C11 H6A 2.9400 2_554 no
C11 H9 3.0400 10_544 no
C12 H6B 3.0500 9_554 no
C13 H12 2.7600 . no
C14 H10 3.0300 10_544 no
C15 H10 3.0200 10_544 no
C16 H9 3.0100 1_445 no
H2 C8 2.7900 . no
H2 H8 2.5700 . no
H2 C7 2.8600 . no
H3 Br1 3.0800 1_655 no
H3 H3 2.4500 9_544 no
H3 H18 2.4900 9_654 no
H3 C3 3.0200 9_544 no
H4 Cl1 3.0900 8_655 no
H4 H6C 2.3800 . no
H6A C10 3.0500 6_555 no
H6A C11 2.9400 6_555 no
H6A H15 2.4900 9_544 no
H6B C7 2.7900 9_554 no
H6B C8 2.7800 9_554 no
H6B C12 3.0500 9_554 no
H6B C9 3.0700 9_554 no
H6C C6 2.9800 8_555 no
H6C H6C 2.2700 8_555 no
H6C H4 2.3800 . no
H8 C1 2.9200 . no
H8 H2 2.5700 . no
H8 H16 2.4500 1_665 no
H8 C2 2.8900 . no
H9 C11 3.0400 10_654 no
H9 H11 2.4700 10_654 no
H9 C16 3.0100 1_665 no
H10 C14 3.0300 10_654 no
H10 C15 3.0200 10_654 no
H11 H9 2.4700 10_544 no
H12 C13 2.7600 . no
H14 C2 2.8600 . no
H14 C1 2.9400 . no
H15 N1 2.6700 9_544 no
H15 C5 2.8200 9_544 no
H15 Br1 3.1700 9_544 no
H15 H6A 2.4900 9_544 no
H15 C6 3.0900 9_544 no
H16 C8 3.0400 1_445 no
H16 Br1 3.0600 9_544 no
H16 H8 2.4500 1_445 no
H17 C3 2.8200 9_444 no
H17 C4 2.8400 9_444 no
H18 C3 3.0200 9_444 no
H18 H3 2.4900 9_444 no
H18 Br1 3.0500 9_554 no
H19 Br1 2.92(7) 8_555 no

loop_
_geom_hbond_atom_site_label_D
_geom_hbond_atom_site_label_H
_geom_hbond_atom_site_label_A
_geom_hbond_distance_DH
_geom_hbond_distance_HA
_geom_hbond_distance_DA
_geom_hbond_angle_DHA
_geom_hbond_site_symmetry_A
_geom_hbond_publ_flag
C19 H19 Br1 0.96(8) 2.92(7) 3.828(4) 158(7) 8_555 yes

loop_
_geom_torsion_atom_site_label_1
_geom_torsion_atom_site_label_2
_geom_torsion_atom_site_label_3
_geom_torsion_atom_site_label_4
_geom_torsion
_geom_torsion_site_symmetry_1
_geom_torsion_site_symmetry_3
_geom_torsion_site_symmetry_4
_geom_torsion_publ_flag
Br1 Cu1 P1 C1 -146.55(18) . 9_554 9_554 no
Br1 Cu1 P1 C7 95.96(19) . 9_554 9_554 no
Br1 Cu1 P1 C13 -21.74(14) . 9_554 9_554 no
N1 Cu1 P1 C1 58.2(2) . 9_554 9_554 no
N1 Cu1 P1 C7 -59.3(2) . 9_554 9_554 no
N1 Cu1 P1 C13 -177.03(16) . 9_554 9_554 no
Br1 Cu1 N1 C1 113.6(3) . . . no
P1 Cu1 N1 C1 -89.9(3) 9_554 . . no
Br1 Cu1 N1 C5 -72.7(3) . . . no
P1 Cu1 N1 C5 83.9(3) 9_554 . . no
C7 P1 C13 C18 -122.3(3) . . . no
C7 P1 C1 N1 160.3(3) . . . no
C13 P1 C1 N1 -91.1(3) . . . no
C1 P1 C13 C14 -49.2(3) . . . no
C7 P1 C13 C14 59.8(3) . . . no
Cu1 P1 C13 C14 177.9(2) 9_554 . . no
C1 P1 C13 C18 128.7(3) . . . no
C13 P1 C7 C8 -150.9(4) . . . no
Cu1 P1 C7 C8 81.3(4) 9_554 . . no
C1 P1 C7 C12 144.5(4) . . . no
Cu1 P1 C1 N1 42.6(3) 9_554 . . no
C7 P1 C1 C2 -25.0(4) . . . no
C13 P1 C1 C2 83.6(4) . . . no
Cu1 P1 C1 C2 -142.7(3) 9_554 . . no
C13 P1 C7 C12 38.6(5) . . . no
Cu1 P1 C7 C12 -89.1(4) 9_554 . . no
Cu1 P1 C13 C18 -4.2(3) 9_554 . . no
C1 P1 C7 C8 -45.1(5) . . . no
Cu1 N1 C1 C2 171.1(3) . . . no
C5 N1 C1 P1 172.0(3) . . . no
Cu1 N1 C1 P1 -14.0(4) . . . no
Cu1 N1 C5 C4 -172.1(3) . . . no
C5 N1 C1 C2 -2.9(6) . . . no
C1 N1 C5 C4 1.6(6) . . . no
C1 N1 C5 C6 -178.2(4) . . . no
Cu1 N1 C5 C6 8.1(5) . . . no
N1 C1 C2 C3 1.6(6) . . . no
P1 C1 C2 C3 -172.6(3) . . . no
C1 C2 C3 C4 1.0(6) . . . no
C2 C3 C4 C5 -2.3(6) . . . no
C3 C4 C5 N1 1.0(7) . . . no
C3 C4 C5 C6 -179.2(4) . . . no
P1 C7 C8 C9 -172.2(4) . . . no
C8 C7 C12 C11 0.7(8) . . . no
C12 C7 C8 C9 -1.8(8) . . . no
P1 C7 C12 C11 171.3(4) . . . no
C7 C8 C9 C10 1.1(9) . . . no
C8 C9 C10 C11 0.6(9) . . . no
C9 C10 C11 C12 -1.7(9) . . . no
C10 C11 C12 C7 1.1(9) . . . no
P1 C13 C14 C15 178.1(3) . . . no
C18 C13 C14 C15 0.2(6) . . . no
P1 C13 C18 C17 -178.5(4) . . . no
C14 C13 C18 C17 -0.6(6) . . . no
C13 C14 C15 C16 -0.2(6) . . . no
C14 C15 C16 C17 0.6(6) . . . no
C15 C16 C17 C18 -1.0(7) . . . no
C16 C17 C18 C13 1.0(7) . . . no
